data_7220167
loop_
_publ_author_name
'Zeng, Guang'
'Xing, Shanghua'
'Han, Xu'
'Xin, Bingjing'
'Yang, Yulin'
'Wang, Xiuru'
'Li, Guanghua'
'Shi, Zhan'
'Feng, Shouhua'

_publ_section_title
;
 Reversible photoluminescence switching behavior and luminescence
 thermochromism of copper (&#x0406;) halide cluster coordination polymers
;
_journal_name_full 'RSC Adv.'
_journal_paper_doi 10.1039/C5RA05157F
_journal_year 2015
_chemical_formula_moiety 'C20 H38 Br2 Cu6 I6 N6'
_chemical_formula_sum 'C20 H38 Br2 Cu6 I6 N6'
_chemical_formula_weight 1665.02
_chemical_melting_point ?
_chemical_name_systematic
; 
 ? 
;
_space_group_IT_number 61
_symmetry_cell_setting orthorhombic
_symmetry_space_group_name_Hall '-P 2ac 2ab'
_symmetry_space_group_name_H-M 'P b c a'
_atom_sites_solution_hydrogens geom
_atom_sites_solution_primary direct
_atom_sites_solution_secondary difmap
_audit_creation_method SHELXL-97
_audit_update_record
;
2014-12-03 deposited with the CCDC.
2015-04-29 downloaded from the CCDC.
;
_cell_angle_alpha 90.00
_cell_angle_beta 90.00
_cell_angle_gamma 90.00
_cell_formula_units_Z 4
_cell_length_a 14.357(3)
_cell_length_b 13.713(3)
_cell_length_c 20.207(4)
_cell_measurement_reflns_used 4461
_cell_measurement_temperature 293(2)
_cell_measurement_theta_max 27.41
_cell_measurement_theta_min 3.14
_cell_volume 3978.3(14)
_computing_cell_refinement 'Bruker SMART'
_computing_data_collection 'Bruker SMART'
_computing_data_reduction 'Bruker SAINT'
_computing_molecular_graphics SHELXP-97
_computing_publication_material SHELXTL
_computing_structure_refinement 'SHELXL-97 (Sheldrick, 1997)'
_computing_structure_solution 'SHELXS-97 (Sheldrick, 1990)'
_diffrn_ambient_temperature 293(2)
_diffrn_detector_area_resol_mean 9.00cm
_diffrn_measured_fraction_theta_full 0.986
_diffrn_measured_fraction_theta_max 0.986
_diffrn_measurement_device_type 'CCD area detector'
_diffrn_measurement_method 'phi and omega scans'
_diffrn_radiation_monochromator graphite
_diffrn_radiation_source 'fine-focus sealed tube'
_diffrn_radiation_type MoK\a
_diffrn_radiation_wavelength 0.71073
_diffrn_reflns_av_R_equivalents 0.0466
_diffrn_reflns_av_sigmaI/netI 0.0252
_diffrn_reflns_limit_h_max 18
_diffrn_reflns_limit_h_min -18
_diffrn_reflns_limit_k_max 16
_diffrn_reflns_limit_k_min -17
_diffrn_reflns_limit_l_max 26
_diffrn_reflns_limit_l_min -26
_diffrn_reflns_number 35899
_diffrn_reflns_theta_full 27.41
_diffrn_reflns_theta_max 27.41
_diffrn_reflns_theta_min 3.14
_diffrn_standards_decay_% none
_diffrn_standards_interval_count none
_diffrn_standards_interval_time none
_diffrn_standards_number none
_exptl_absorpt_coefficient_mu 9.837
_exptl_absorpt_correction_T_max 0.4218
_exptl_absorpt_correction_T_min 0.3257
_exptl_absorpt_correction_type empirical
_exptl_absorpt_process_details SADABS
_exptl_crystal_colour colourless
_exptl_crystal_density_diffrn 2.780
_exptl_crystal_density_meas ?
_exptl_crystal_density_method 'not measured'
_exptl_crystal_description pillar
_exptl_crystal_F_000 3048
_exptl_crystal_size_max 0.30
_exptl_crystal_size_mid 0.10
_exptl_crystal_size_min 0.09
_refine_diff_density_max 2.248
_refine_diff_density_min -1.411
_refine_diff_density_rms 0.252
_refine_ls_extinction_method none
_refine_ls_goodness_of_fit_ref 1.226
_refine_ls_hydrogen_treatment constr
_refine_ls_matrix_type full
_refine_ls_number_parameters 182
_refine_ls_number_reflns 4461
_refine_ls_number_restraints 12
_refine_ls_restrained_S_all 1.225
_refine_ls_R_factor_all 0.0951
_refine_ls_R_factor_gt 0.0841
_refine_ls_shift/su_max 0.000
_refine_ls_shift/su_mean 0.000
_refine_ls_structure_factor_coef Fsqd
_refine_ls_weighting_details 'calc w=1/[\s^2^(Fo^2^)+(0.0000P)^2^+169.9723P] where P=(Fo^2^+2Fc^2^)/3'
_refine_ls_weighting_scheme calc
_refine_ls_wR_factor_gt 0.1672
_refine_ls_wR_factor_ref 0.1711
_reflns_number_gt 3812
_reflns_number_total 4461
_reflns_threshold_expression >2sigma(I)
_cod_data_source_file c5ra05157f2.cif
_cod_data_source_block sad
_cod_depositor_comments
;
The following automatic conversions were performed:

'_chemical_melting_point' value 'not measured' was changed to '?' -
the value is undefined or not given.

'_symmetry_cell_setting' value 'Orthorhombic' changed to
'orthorhombic' according to
/usr/data/users/saulius/crontab/automatic-downloads/rss-feeds/RSC/lib/dictionaries/cif_core.dic
dictionary named 'cif_core.dic' version 2.4.2 from 2011-04-26.

'_exptl_crystal_density_meas' value 'none' was changed to '?' - the
value is perceived as not measured.

Automatic conversion script
Id: cif_fix_values 3271 2015-04-21 07:52:19Z andrius 
;
_cod_original_cell_volume 3978.2(14)
_cod_original_sg_symbol_H-M Pbca
_cod_database_code 7220167

loop_
_symmetry_equiv_pos_as_xyz
'x, y, z'
'-x+1/2, -y, z+1/2'
'-x, y+1/2, -z+1/2'
'x+1/2, -y+1/2, -z'
'-x, -y, -z'
'x-1/2, y, -z-1/2'
'x, -y-1/2, z-1/2'
'-x-1/2, y-1/2, z'

loop_
_atom_site_label
_atom_site_type_symbol
_atom_site_fract_x
_atom_site_fract_y
_atom_site_fract_z
_atom_site_U_iso_or_equiv
_atom_site_adp_type
_atom_site_occupancy
_atom_site_symmetry_multiplicity
_atom_site_calc_flag
_atom_site_refinement_flags
I1 I 0.08237(8) 0.27758(9) 0.37608(6) 0.0531(3) Uani 1 1 d .
I2 I 0.37413(8) 0.28458(9) 0.28986(6) 0.0516(3) Uani 1 1 d .
I3 I 0.33955(9) 0.28441(9) 0.50672(6) 0.0551(3) Uani 1 1 d .
Br1 Br 0.26999(14) 0.02837(14) 0.38982(10) 0.0594(5) Uani 1 1 d .
Cu1 Cu 0.26601(18) 0.34059(15) 0.39309(12) 0.0561(6) Uani 1 1 d .
Cu2 Cu 0.22684(14) 0.18426(15) 0.32387(10) 0.0456(5) Uani 1 1 d .
Cu3 Cu 0.20480(17) 0.17938(17) 0.45512(12) 0.0561(6) Uani 1 1 d .
N1 N 0.1142(13) 0.0528(11) 0.1262(7) 0.063(4) Uani 1 1 d .
N2 N 0.1769(8) 0.1253(9) 0.2331(6) 0.038(3) Uani 1 1 d .
N3 N 0.1241(13) 0.1147(14) 0.5275(9) 0.073(5) Uani 1 1 d .
C1 C 0.0898(19) 0.0054(19) 0.0602(12) 0.089(7) Uani 1 1 d U
H1A H 0.1378 0.0214 0.0282 0.107 Uiso 1 1 calc R
H1B H 0.0895 -0.0649 0.0658 0.107 Uiso 1 1 calc R
C2 C 0.006(2) 0.034(2) 0.0359(13) 0.102(8) Uani 1 1 d U
H2A H 0.0060 0.1030 0.0265 0.123 Uiso 1 1 calc R
H2B H -0.0432 0.0191 0.0670 0.123 Uiso 1 1 calc R
C3 C 0.2133(16) 0.0154(15) 0.1394(10) 0.070(6) Uani 1 1 d .
H3A H 0.2543 0.0327 0.1031 0.084 Uiso 1 1 calc R
H3B H 0.2132 -0.0550 0.1442 0.084 Uiso 1 1 calc R
C4 C 0.2459(14) 0.0643(15) 0.2038(9) 0.060(5) Uani 1 1 d .
H4A H 0.2633 0.0140 0.2352 0.072 Uiso 1 1 calc R
H4B H 0.3009 0.1030 0.1945 0.072 Uiso 1 1 calc R
C5 C 0.0534(17) 0.0231(17) 0.1810(9) 0.076(7) Uani 1 1 d .
H5A H 0.0533 -0.0474 0.1853 0.091 Uiso 1 1 calc R
H5B H -0.0100 0.0446 0.1728 0.091 Uiso 1 1 calc R
C6 C 0.0910(11) 0.0703(11) 0.2446(7) 0.040(3) Uani 1 1 d .
H6A H 0.0441 0.1137 0.2626 0.048 Uiso 1 1 calc R
H6B H 0.1030 0.0197 0.2771 0.048 Uiso 1 1 calc R
C7 C 0.1134(14) 0.1607(11) 0.1208(8) 0.050(4) Uani 1 1 d .
H7A H 0.0500 0.1840 0.1157 0.060 Uiso 1 1 calc R
H7B H 0.1492 0.1812 0.0825 0.060 Uiso 1 1 calc R
C8 C 0.1562(13) 0.2023(12) 0.1838(8) 0.051(4) Uani 1 1 d .
H8A H 0.2133 0.2365 0.1728 0.061 Uiso 1 1 calc R
H8B H 0.1135 0.2492 0.2031 0.061 Uiso 1 1 calc R
C9 C 0.0785(11) 0.0761(11) 0.5611(8) 0.038(3) Uani 1 1 d .
C10 C 0.0185(14) 0.0162(14) 0.6010(11) 0.065(5) Uani 1 1 d .
H10A H 0.0058 -0.0437 0.5782 0.098 Uiso 1 1 calc R
H10B H -0.0390 0.0501 0.6091 0.098 Uiso 1 1 calc R
H10C H 0.0484 0.0023 0.6424 0.098 Uiso 1 1 calc R

loop_
_atom_site_aniso_label
_atom_site_aniso_U_11
_atom_site_aniso_U_22
_atom_site_aniso_U_33
_atom_site_aniso_U_23
_atom_site_aniso_U_13
_atom_site_aniso_U_12
I1 0.0377(5) 0.0490(6) 0.0726(8) -0.0131(6) -0.0024(5) 0.0070(5)
I2 0.0479(6) 0.0457(6) 0.0613(7) -0.0055(5) 0.0130(5) -0.0094(5)
I3 0.0591(7) 0.0516(6) 0.0547(7) -0.0068(5) -0.0127(5) 0.0003(6)
Br1 0.0679(12) 0.0450(9) 0.0651(12) -0.0026(9) -0.0091(9) 0.0002(9)
Cu1 0.0700(15) 0.0309(10) 0.0675(14) -0.0047(10) -0.0003(12) -0.0034(10)
Cu2 0.0507(11) 0.0390(10) 0.0470(11) -0.0081(9) -0.0011(9) -0.0035(9)
Cu3 0.0615(13) 0.0477(12) 0.0590(13) 0.0022(10) 0.0048(11) -0.0087(10)
N1 0.096(13) 0.048(9) 0.044(8) -0.011(7) -0.014(9) 0.004(9)
N2 0.036(6) 0.035(6) 0.044(7) 0.004(5) -0.003(5) 0.000(5)
N3 0.071(11) 0.069(12) 0.080(12) 0.001(10) 0.002(10) 0.020(10)
C1 0.114(15) 0.080(13) 0.073(12) -0.015(11) -0.028(12) 0.001(12)
C2 0.126(16) 0.080(14) 0.102(15) -0.017(12) -0.024(14) 0.001(13)
C3 0.101(17) 0.048(11) 0.062(12) -0.024(9) 0.001(11) 0.014(11)
C4 0.057(10) 0.061(12) 0.063(11) -0.017(9) 0.018(10) 0.004(9)
C5 0.097(16) 0.089(16) 0.041(10) 0.013(11) -0.019(11) -0.031(14)
C6 0.045(8) 0.044(8) 0.032(7) -0.007(7) 0.000(6) -0.005(7)
C7 0.075(12) 0.033(8) 0.041(8) -0.004(7) 0.001(8) -0.008(8)
C8 0.064(11) 0.039(9) 0.050(9) 0.005(7) -0.001(8) 0.002(8)
C9 0.035(8) 0.030(7) 0.048(9) 0.010(6) 0.005(7) 0.006(6)
C10 0.061(12) 0.048(11) 0.086(15) 0.003(10) 0.024(11) -0.011(9)

loop_
_atom_type_symbol
_atom_type_description
_atom_type_scat_dispersion_real
_atom_type_scat_dispersion_imag
_atom_type_scat_source
C C 0.0033 0.0016 'International Tables Vol C Tables 4.2.6.8 and 6.1.1.4'
H H 0.0000 0.0000 'International Tables Vol C Tables 4.2.6.8 and 6.1.1.4'
N N 0.0061 0.0033 'International Tables Vol C Tables 4.2.6.8 and 6.1.1.4'
Cu Cu 0.3201 1.2651 'International Tables Vol C Tables 4.2.6.8 and 6.1.1.4'
Br Br -0.2901 2.4595 'International Tables Vol C Tables 4.2.6.8 and 6.1.1.4'
I I -0.4742 1.8119 'International Tables Vol C Tables 4.2.6.8 and 6.1.1.4'

loop_
_geom_angle_atom_site_label_1
_geom_angle_atom_site_label_2
_geom_angle_atom_site_label_3
_geom_angle
_geom_angle_site_symmetry_1
_geom_angle_site_symmetry_3
Cu2 I1 Cu3 59.46(7) . .
Cu2 I1 Cu1 57.40(7) . .
Cu3 I1 Cu1 58.22(7) . .
Cu2 I2 Cu1 58.92(7) . .
Cu3 I3 Cu1 61.37(7) . .
Cu2 Br1 Cu1 140.68(11) . 8_655
Cu2 Br1 Cu3 61.54(8) . .
Cu1 Br1 Cu3 133.61(11) 8_655 .
Cu2 Cu1 Br1 138.25(12) . 8_665
Cu2 Cu1 I3 108.12(9) . .
Br1 Cu1 I3 112.72(10) 8_665 .
Cu2 Cu1 Cu3 60.41(8) . .
Br1 Cu1 Cu3 138.87(12) 8_665 .
I3 Cu1 Cu3 59.05(8) . .
Cu2 Cu1 I2 58.70(7) . .
Br1 Cu1 I2 111.78(10) 8_665 .
I3 Cu1 I2 110.93(10) . .
Cu3 Cu1 I2 108.23(9) . .
Cu2 Cu1 I1 58.61(7) . .
Br1 Cu1 I1 96.56(9) 8_665 .
I3 Cu1 I1 113.18(9) . .
Cu3 Cu1 I1 59.67(7) . .
I2 Cu1 I1 110.96(9) . .
N2 Cu2 Br1 102.1(3) . .
N2 Cu2 I2 104.2(3) . .
Br1 Cu2 I2 112.05(9) . .
N2 Cu2 Cu1 147.4(3) . .
Br1 Cu2 Cu1 110.41(10) . .
I2 Cu2 Cu1 62.38(8) . .
N2 Cu2 I1 105.2(3) . .
Br1 Cu2 I1 112.31(9) . .
I2 Cu2 I1 118.85(8) . .
Cu1 Cu2 I1 63.98(8) . .
N2 Cu2 Cu3 143.7(3) . .
Br1 Cu2 Cu3 59.85(8) . .
I2 Cu2 Cu3 111.71(9) . .
Cu1 Cu2 Cu3 61.06(8) . .
I1 Cu2 Cu3 61.66(7) . .
N3 Cu3 I3 111.5(5) . .
N3 Cu3 Br1 102.5(5) . .
I3 Cu3 Br1 111.66(10) . .
N3 Cu3 Cu2 141.3(5) . .
I3 Cu3 Cu2 107.04(9) . .
Br1 Cu3 Cu2 58.61(8) . .
N3 Cu3 Cu1 150.0(5) . .
I3 Cu3 Cu1 59.58(8) . .
Br1 Cu3 Cu1 107.30(10) . .
Cu2 Cu3 Cu1 58.53(8) . .
N3 Cu3 I1 105.4(5) . .
I3 Cu3 I1 115.83(9) . .
Br1 Cu3 I1 108.92(10) . .
Cu2 Cu3 I1 58.88(7) . .
Cu1 Cu3 I1 62.11(8) . .
C5 N1 C7 109.1(16) . .
C5 N1 C1 113.9(18) . .
C7 N1 C1 111.1(16) . .
C5 N1 C3 109.1(16) . .
C7 N1 C3 110.7(16) . .
C1 N1 C3 102.9(16) . .
C4 N2 C6 110.4(13) . .
C4 N2 C8 106.2(14) . .
C6 N2 C8 107.8(12) . .
C4 N2 Cu2 110.3(11) . .
C6 N2 Cu2 110.0(9) . .
C8 N2 Cu2 112.1(9) . .
C9 N3 Cu3 173.7(19) . .
C2 C1 N1 114(2) . .
C2 C1 H1A 108.9 . .
N1 C1 H1A 108.9 . .
C2 C1 H1B 108.9 . .
N1 C1 H1B 108.9 . .
H1A C1 H1B 107.7 . .
C1 C2 C2 104(3) . 5
C1 C2 H2A 110.9 . .
C2 C2 H2A 110.9 5 .
C1 C2 H2B 110.9 . .
C2 C2 H2B 110.9 5 .
H2A C2 H2B 108.9 . .
N1 C3 C4 106.5(14) . .
N1 C3 H3A 110.4 . .
C4 C3 H3A 110.4 . .
N1 C3 H3B 110.4 . .
C4 C3 H3B 110.4 . .
H3A C3 H3B 108.6 . .
N2 C4 C3 113.3(17) . .
N2 C4 H4A 108.9 . .
C3 C4 H4A 108.9 . .
N2 C4 H4B 108.9 . .
C3 C4 H4B 108.9 . .
H4A C4 H4B 107.7 . .
N1 C5 C6 107.8(15) . .
N1 C5 H5A 110.2 . .
C6 C5 H5A 110.2 . .
N1 C5 H5B 110.2 . .
C6 C5 H5B 110.2 . .
H5A C5 H5B 108.5 . .
N2 C6 C5 112.3(14) . .
N2 C6 H6A 109.1 . .
C5 C6 H6A 109.1 . .
N2 C6 H6B 109.1 . .
C5 C6 H6B 109.1 . .
H6A C6 H6B 107.9 . .
N1 C7 C8 108.0(14) . .
N1 C7 H7A 110.1 . .
C8 C7 H7A 110.1 . .
N1 C7 H7B 110.1 . .
C8 C7 H7B 110.1 . .
H7A C7 H7B 108.4 . .
N2 C8 C7 112.0(13) . .
N2 C8 H8A 109.2 . .
C7 C8 H8A 109.2 . .
N2 C8 H8B 109.2 . .
C7 C8 H8B 109.2 . .
H8A C8 H8B 107.9 . .
N3 C9 C10 174(2) . .
C9 C10 H10A 109.5 . .
C9 C10 H10B 109.5 . .
H10A C10 H10B 109.5 . .
C9 C10 H10C 109.5 . .
H10A C10 H10C 109.5 . .
H10B C10 H10C 109.5 . .

loop_
_geom_bond_atom_site_label_1
_geom_bond_atom_site_label_2
_geom_bond_distance
_geom_bond_site_symmetry_2
I1 Cu2 2.656(2) .
I1 Cu3 2.730(3) .
I1 Cu1 2.796(3) .
I2 Cu2 2.615(2) .
I2 Cu1 2.711(3) .
I3 Cu3 2.628(3) .
I3 Cu1 2.642(3) .
Br1 Cu2 2.594(3) .
Br1 Cu1 2.627(3) 8_655
Br1 Cu3 2.628(3) .
Cu1 Cu2 2.621(3) .
Cu1 Br1 2.627(3) 8_665
Cu1 Cu3 2.689(3) .
Cu2 N2 2.129(13) .
Cu2 Cu3 2.672(3) .
Cu3 N3 2.07(2) .
N1 C5 1.47(3) .
N1 C7 1.48(2) .
N1 C1 1.52(2) .
N1 C3 1.54(3) .
N2 C4 1.43(2) .
N2 C6 1.464(19) .
N2 C8 1.481(19) .
N3 C9 1.08(2) .
C1 C2 1.35(3) .
C1 H1A 0.9700 .
C1 H1B 0.9700 .
C2 C2 1.73(5) 5
C2 H2A 0.9700 .
C2 H2B 0.9700 .
C3 C4 1.54(2) .
C3 H3A 0.9700 .
C3 H3B 0.9700 .
C4 H4A 0.9700 .
C4 H4B 0.9700 .
C5 C6 1.54(2) .
C5 H5A 0.9700 .
C5 H5B 0.9700 .
C6 H6A 0.9700 .
C6 H6B 0.9700 .
C7 C8 1.53(2) .
C7 H7A 0.9700 .
C7 H7B 0.9700 .
C8 H8A 0.9700 .
C8 H8B 0.9700 .
C9 C10 1.44(2) .
C10 H10A 0.9600 .
C10 H10B 0.9600 .
C10 H10C 0.9600 .
